data_7006005
loop_
_publ_author_name
'Cheng, Jian-Wen'
'Zheng, Shou-Tian'
'Yang, Guo-Yu'

_publ_section_title
;
 Diversity of crystal structure with different lanthanide ions
 involving in situ oxidation-hydrolysis reaction.
;
_journal_issue 36
_journal_name_full 'Dalton transactions (Cambridge, England : 2003)'
_journal_page_first 4059
_journal_page_last 4066
_journal_paper_doi 10.1039/b708165k
_journal_year 2007
_chemical_formula_sum 'C7 H5 N O5 Tb'
_chemical_formula_weight 342.04
_chemical_name_systematic
;
?
;
_space_group_IT_number 60
_symmetry_cell_setting orthorhombic
_symmetry_space_group_name_Hall '-P 2n 2ab'
_symmetry_space_group_name_H-M 'P b c n'
_atom_sites_solution_hydrogens geom
_atom_sites_solution_primary direct
_atom_sites_solution_secondary difmap
_audit_creation_method SHELXL-97
_cell_angle_alpha 90.00
_cell_angle_beta 90.00
_cell_angle_gamma 90.00
_cell_formula_units_Z 8
_cell_length_a 7.4556(19)
_cell_length_b 19.274(5)
_cell_length_c 12.401(3)
_cell_measurement_reflns_used 4414
_cell_measurement_temperature 293(2)
_cell_measurement_theta_max 27.4835
_cell_measurement_theta_min 3.1730
_cell_volume 1782.0(8)
_computing_cell_refinement 'CrystalClear (Rigaku Corp., 2000)'
_computing_data_collection 'CrystalClear (Rigaku Corp., 2000)'
_computing_data_reduction 'CrystalClear (Rigaku Corp., 2000)'
_computing_molecular_graphics SHELXTL
_computing_publication_material SHELXTL
_computing_structure_refinement 'SHELXL-97 (Sheldrick, 1997)'
_computing_structure_solution 'SHELXS-97 (Sheldrick, 1990)'
_diffrn_ambient_temperature 293(2)
_diffrn_measured_fraction_theta_full 0.996
_diffrn_measured_fraction_theta_max 0.996
_diffrn_measurement_device_type 'mercury CCD'
_diffrn_measurement_method dtprofit.ref
_diffrn_radiation_monochromator graphite
_diffrn_radiation_source 'fine-focus sealed tube'
_diffrn_radiation_type MoK\a
_diffrn_radiation_wavelength 0.71073
_diffrn_reflns_av_R_equivalents 0.0468
_diffrn_reflns_av_sigmaI/netI 0.0271
_diffrn_reflns_limit_h_max 9
_diffrn_reflns_limit_h_min -9
_diffrn_reflns_limit_k_max 24
_diffrn_reflns_limit_k_min -17
_diffrn_reflns_limit_l_max 16
_diffrn_reflns_limit_l_min -16
_diffrn_reflns_number 12702
_diffrn_reflns_theta_full 27.48
_diffrn_reflns_theta_max 27.47
_diffrn_reflns_theta_min 3.29
_diffrn_standards_decay_% 0
_diffrn_standards_interval_count 0
_diffrn_standards_interval_time .
_diffrn_standards_number 0
_exptl_absorpt_coefficient_mu 7.930
_exptl_absorpt_correction_T_max 0.452
_exptl_absorpt_correction_T_min 0.070
_exptl_absorpt_correction_type multi-scan
_exptl_absorpt_process_details 'SADABS (Sheldrick, 1996)'
_exptl_crystal_colour Yellow
_exptl_crystal_density_diffrn 2.550
_exptl_crystal_density_method 'not measured'
_exptl_crystal_description Prism
_exptl_crystal_F_000 1272
_exptl_crystal_size_max 0.4000
_exptl_crystal_size_mid 0.3000
_exptl_crystal_size_min 0.1000
_refine_diff_density_max 1.045
_refine_diff_density_min -2.549
_refine_diff_density_rms 0.244
_refine_ls_extinction_method none
_refine_ls_goodness_of_fit_ref 1.258
_refine_ls_hydrogen_treatment constr
_refine_ls_matrix_type full
_refine_ls_number_parameters 127
_refine_ls_number_reflns 2044
_refine_ls_number_restraints 0
_refine_ls_restrained_S_all 1.258
_refine_ls_R_factor_all 0.0346
_refine_ls_R_factor_gt 0.0313
_refine_ls_shift/su_max 0.002
_refine_ls_shift/su_mean 0.000
_refine_ls_structure_factor_coef Fsqd
_refine_ls_weighting_details 'calc w=1/[\s^2^(Fo^2^)+(0.0364P)^2^+1.9365P] where P=(Fo^2^+2Fc^2^)/3'
_refine_ls_weighting_scheme calc
_refine_ls_wR_factor_gt 0.0795
_refine_ls_wR_factor_ref 0.0818
_reflns_number_gt 1860
_reflns_number_total 2044
_reflns_threshold_expression >2sigma(I)
_cod_data_source_file b708165k.txt
_cod_data_source_block 7
_cod_depositor_comments
;
The following automatic conversions were performed:
'_exptl_absorpt_correction_type' value 'Multi-scan' changed to
'multi-scan' according to
'/home/saulius/struct/CIF-dictionaries/cif_core.dic' dictionary named
'cif_core.dic' version 2.4.1 from 2010-06-29.

Automatic conversion script
Id: cif_fix_enum 1527 2010-12-29 10:47:43Z saulius 
;
_cod_original_cell_volume 1782.1(8)
_cod_original_sg_symbol_H-M Pbcn
_cod_database_code 7006005

loop_
_symmetry_equiv_pos_as_xyz
'x, y, z'
'-x+1/2, -y+1/2, z+1/2'
'-x, y, -z+1/2'
'x+1/2, -y+1/2, -z'
'-x, -y, -z'
'x-1/2, y-1/2, -z-1/2'
'x, -y, z-1/2'
'-x-1/2, y-1/2, z'

loop_
_atom_site_label
_atom_site_type_symbol
_atom_site_fract_x
_atom_site_fract_y
_atom_site_fract_z
_atom_site_U_iso_or_equiv
_atom_site_adp_type
_atom_site_occupancy
_atom_site_symmetry_multiplicity
_atom_site_calc_flag
_atom_site_refinement_flags
_atom_site_disorder_assembly
_atom_site_disorder_group
Tb Tb 0.23938(2) 0.266183(11) 0.958629(16) 0.01007(11) Uani 1 1 d . . .
C1 C 0.2338(6) 0.4090(3) 0.9606(4) 0.0209(12) Uani 1 1 d . . .
C2 C 0.2369(6) 0.4875(3) 0.9603(4) 0.0228(15) Uani 1 1 d . . .
C3 C 0.1931(9) 0.5244(3) 0.8670(5) 0.0304(12) Uani 1 1 d . . .
H3A H 0.1610 0.5011 0.8042 0.037 Uiso 1 1 calc R . .
C4 C 0.1986(8) 0.5962(3) 0.8697(5) 0.0335(12) Uani 1 1 d . . .
H4A H 0.1666 0.6204 0.8078 0.040 Uiso 1 1 calc R . .
C5 C 0.2870(8) 0.5966(3) 1.0467(5) 0.0298(13) Uani 1 1 d . . .
H5A H 0.3181 0.6211 1.1086 0.036 Uiso 1 1 calc R . .
C6 C 0.2836(8) 0.5249(3) 1.0516(5) 0.0279(12) Uani 1 1 d . . .
H6A H 0.3124 0.5020 1.1153 0.033 Uiso 1 1 calc R . .
C7 C 0.0866(5) 0.24998(18) 0.7170(3) 0.0126(8) Uani 1 1 d . . .
O1 O 0.1957(6) 0.37827(19) 0.8748(3) 0.0387(9) Uani 1 1 d . . .
O2 O 0.2702(5) 0.3783(3) 1.0468(3) 0.0336(11) Uani 1 1 d . . .
O3 O 0.2308(4) 0.24578(19) 0.7658(3) 0.0186(7) Uani 1 1 d . . .
O4 O 0.0647(4) 0.25385(16) 0.6147(2) 0.0168(7) Uani 1 1 d . . .
O5 O 0.5306(4) 0.25622(16) 0.9133(3) 0.0162(6) Uani 1 1 d . . .
N N 0.2475(5) 0.6327(3) 0.9572(3) 0.0226(11) Uani 1 1 d . . .

loop_
_atom_site_aniso_label
_atom_site_aniso_U_11
_atom_site_aniso_U_22
_atom_site_aniso_U_33
_atom_site_aniso_U_23
_atom_site_aniso_U_13
_atom_site_aniso_U_12
Tb 0.00853(15) 0.01060(17) 0.01107(16) 0.00035(7) -0.00043(6) -0.00001(6)
C1 0.023(3) 0.011(3) 0.028(3) 0.0027(18) -0.0007(18) 0.0006(17)
C2 0.021(3) 0.015(4) 0.033(4) 0.0008(18) -0.001(2) -0.0008(16)
C3 0.042(3) 0.020(3) 0.029(3) 0.001(2) -0.008(3) -0.003(2)
C4 0.043(3) 0.021(3) 0.036(3) 0.006(2) -0.011(3) -0.005(2)
C5 0.036(3) 0.023(3) 0.030(3) -0.001(2) -0.003(2) -0.002(3)
C6 0.038(3) 0.022(3) 0.023(3) 0.002(2) 0.002(2) -0.003(2)
C7 0.014(2) 0.013(2) 0.0107(19) -0.0038(17) -0.0025(16) 0.0002(14)
O1 0.064(3) 0.0154(19) 0.036(2) 0.0002(17) -0.016(2) -0.0010(19)
O2 0.058(3) 0.013(2) 0.030(2) 0.0008(15) -0.0044(17) 0.0018(16)
O3 0.0107(15) 0.0305(19) 0.0146(17) -0.0048(13) -0.0032(12) 0.0016(12)
O4 0.0107(15) 0.0278(17) 0.0119(14) 0.0003(12) 0.0017(11) 0.0027(12)
O5 0.0079(14) 0.0261(17) 0.0145(15) 0.0008(12) -0.0003(12) 0.0006(12)
N 0.027(3) 0.017(3) 0.024(3) 0.0012(16) -0.0030(16) -0.0002(14)

loop_
_atom_type_symbol
_atom_type_description
_atom_type_scat_dispersion_real
_atom_type_scat_dispersion_imag
_atom_type_scat_source
C C 0.0033 0.0016 'International Tables Vol C Tables 4.2.6.8 and 6.1.1.4'
H H 0.0000 0.0000 'International Tables Vol C Tables 4.2.6.8 and 6.1.1.4'
N N 0.0061 0.0033 'International Tables Vol C Tables 4.2.6.8 and 6.1.1.4'
O O 0.0106 0.0060 'International Tables Vol C Tables 4.2.6.8 and 6.1.1.4'
Tb Tb -0.1723 4.1537 'International Tables Vol C Tables 4.2.6.8 and 6.1.1.4'

loop_
_geom_angle_atom_site_label_1
_geom_angle_atom_site_label_2
_geom_angle_atom_site_label_3
_geom_angle
_geom_angle_site_symmetry_1
_geom_angle_site_symmetry_3
_geom_angle_publ_flag
O5 Tb O5 145.24(7) . 4_457 ?
O5 Tb O1 95.67(14) . . ?
O5 Tb O1 112.27(14) 4_457 . ?
O5 Tb O3 76.42(11) . . ?
O5 Tb O3 129.99(11) 4_457 . ?
O1 Tb O3 73.58(13) . . ?
O5 Tb O2 95.56(12) . . ?
O5 Tb O2 85.36(12) 4_457 . ?
O1 Tb O2 54.04(15) . . ?
O3 Tb O2 126.15(13) . . ?
O5 Tb O4 142.20(11) . 3_556 ?
O5 Tb O4 66.84(10) 4_457 3_556 ?
O1 Tb O4 78.63(13) . 3_556 ?
O3 Tb O4 66.08(10) . 3_556 ?
O2 Tb O4 109.86(12) . 3_556 ?
O5 Tb O4 67.02(10) . 2 ?
O5 Tb O4 79.99(11) 4_457 2 ?
O1 Tb O4 124.01(12) . 2 ?
O3 Tb O4 140.14(10) . 2 ?
O2 Tb O4 74.29(12) . 2 ?
O4 Tb O4 145.74(8) 3_556 2 ?
O5 Tb N 82.90(11) . 8_655 ?
O5 Tb N 80.83(11) 4_457 8_655 ?
O1 Tb N 153.41(13) . 8_655 ?
O3 Tb N 80.32(12) . 8_655 ?
O2 Tb N 152.53(13) . 8_655 ?
O4 Tb N 86.32(11) 3_556 8_655 ?
O4 Tb N 79.97(11) 2 8_655 ?
O5 Tb C1 95.85(12) . . ?
O5 Tb C1 100.03(12) 4_457 . ?
O1 Tb C1 27.01(13) . . ?
O3 Tb C1 99.82(13) . . ?
O2 Tb C1 27.04(13) . . ?
O4 Tb C1 94.95(12) 3_556 . ?
O4 Tb C1 99.16(12) 2 . ?
N Tb C1 178.68(12) 8_655 . ?
O5 Tb Tb 165.92(8) . 4_457 ?
O5 Tb Tb 29.77(8) 4_457 4_457 ?
O1 Tb Tb 97.27(11) . 4_457 ?
O3 Tb Tb 101.98(7) . 4_457 ?
O2 Tb Tb 96.52(9) . 4_457 ?
O4 Tb Tb 37.10(7) 3_556 4_457 ?
O4 Tb Tb 109.55(7) 2 4_457 ?
N Tb Tb 83.04(8) 8_655 4_457 ?
C1 Tb Tb 98.20(9) . 4_457 ?
O5 Tb Tb 29.97(8) . 4_557 ?
O5 Tb Tb 116.10(8) 4_457 4_557 ?
O1 Tb Tb 112.52(11) . 4_557 ?
O3 Tb Tb 104.93(7) . 4_557 ?
O2 Tb Tb 86.21(9) . 4_557 ?
O4 Tb Tb 163.93(7) 3_556 4_557 ?
O4 Tb Tb 37.08(7) 2 4_557 ?
N Tb Tb 78.84(8) 8_655 4_557 ?
C1 Tb Tb 99.86(9) . 4_557 ?
Tb Tb Tb 144.289(15) 4_457 4_557 ?
O1 C1 O2 123.5(6) . . ?
O1 C1 C2 118.4(5) . . ?
O2 C1 C2 118.1(5) . . ?
O1 C1 Tb 61.5(3) . . ?
O2 C1 Tb 62.1(3) . . ?
C2 C1 Tb 178.2(3) . . ?
C6 C2 C3 118.1(5) . . ?
C6 C2 C1 121.4(5) . . ?
C3 C2 C1 120.4(5) . . ?
C4 C3 C2 118.7(5) . . ?
N C4 C3 123.5(6) . . ?
N C5 C6 123.3(6) . . ?
C5 C6 C2 119.2(6) . . ?
O3 C7 O4 126.8(4) . . ?
O3 C7 C7 118.2(4) . 3_556 ?
O4 C7 C7 115.0(4) . 3_556 ?
C1 O1 Tb 91.5(3) . . ?
C1 O2 Tb 90.9(4) . . ?
C7 O3 Tb 119.7(3) . . ?
C7 O4 Tb 119.4(3) . 3_556 ?
C7 O4 Tb 134.1(3) . 2_554 ?
Tb O4 Tb 105.82(11) 3_556 2_554 ?
Tb O5 Tb 120.26(14) . 4_557 ?
C4 N C5 117.1(6) . . ?
C4 N Tb 122.7(4) . 8_665 ?
C5 N Tb 120.2(4) . 8_665 ?

loop_
_geom_bond_atom_site_label_1
_geom_bond_atom_site_label_2
_geom_bond_distance
_geom_bond_site_symmetry_2
_geom_bond_publ_flag
Tb O5 2.251(3) . ?
Tb O5 2.265(3) 4_457 ?
Tb O1 2.420(4) . ?
Tb O3 2.424(4) . ?
Tb O2 2.432(5) . ?
Tb O4 2.454(3) 3_556 ?
Tb O4 2.456(3) 2 ?
Tb N 2.574(6) 8_655 ?
Tb C1 2.753(6) . ?
Tb Tb 3.9164(9) 4_457 ?
Tb Tb 3.9164(9) 4_557 ?
C1 O1 1.250(6) . ?
C1 O2 1.251(6) . ?
C1 C2 1.514(8) . ?
C2 C6 1.385(8) . ?
C2 C3 1.397(8) . ?
C3 C4 1.386(8) . ?
C4 N 1.343(7) . ?
C5 N 1.343(7) . ?
C5 C6 1.385(9) . ?
C7 O3 1.237(5) . ?
C7 O4 1.281(5) . ?
C7 C7 1.529(8) 3_556 ?
O4 Tb 2.454(3) 3_556 ?
O4 Tb 2.456(3) 2_554 ?
O5 Tb 2.265(3) 4_557 ?
N Tb 2.574(6) 8_665 ?
